data_7029431
loop_
_publ_author_name
'Gryca, I.'
'Machura, B.'
'Ma\/lecki, J G'
'Shul'pina, Lidia S.'
'Pombeiro, Armando J. L.'
'Shul'pin, Georgiy B.'

_publ_section_title
;
 New p-tolylimido rhenium(v) complexes with carboxylate-based ligands:
 synthesis, structures and their catalytic potential in oxidations with
 peroxides.
;
_journal_issue 15
_journal_name_full 'Dalton transactions (Cambridge, England : 2003)'
_journal_page_first 5759
_journal_page_last 5776
_journal_paper_doi 10.1039/c3dt53511h
_journal_volume 43
_journal_year 2014
_chemical_formula_moiety 'C30 H25 Cl2 N3 O2 P Re, C2 H3 N'
_chemical_formula_sum 'C32 H28 Cl2 N4 O2 P Re'
_chemical_formula_weight 788.65
_chemical_name_systematic
; 
 ? 
;
_space_group_IT_number 2
_symmetry_cell_setting triclinic
_symmetry_space_group_name_Hall '-P 1'
_symmetry_space_group_name_H-M 'P -1'
_atom_sites_solution_hydrogens geom
_atom_sites_solution_primary direct
_atom_sites_solution_secondary difmap
_audit_creation_method SHELXL-97
_cell_angle_alpha 86.211(3)
_cell_angle_beta 81.558(3)
_cell_angle_gamma 63.957(4)
_cell_formula_units_Z 2
_cell_length_a 10.4006(4)
_cell_length_b 10.5121(4)
_cell_length_c 16.4277(6)
_cell_measurement_reflns_used 8353
_cell_measurement_temperature 293(2)
_cell_measurement_theta_max 29.3187
_cell_measurement_theta_min 3.5389
_cell_volume 1596.22(12)
_computing_cell_refinement 'CrysAlis RED v. 1.163 (UNIL IC & KUMA 2000)'
_computing_data_collection 'CrysAlis CCD v. 1.163 (UNIL IC & KUMA 2000)'
_computing_data_reduction 'CrysAlis RED v. 1.163 (UNIL IC & KUMA 2000)'
_computing_molecular_graphics
;XP in SHELXTL/PC (Sheldrick, 1990b)
 ORTEP-3 W v. 1.062 (Farrugia 1997)
;
_computing_publication_material
;SHELXL-97 (Sheldrick, 1997) and
 PLATON (Spek, 1990)
;
_computing_structure_refinement 'SHELXL-97 (Sheldrick, 1997)'
_computing_structure_solution 'SHELXS-97 (Sheldrick, 1990)'
_diffrn_ambient_temperature 293(2)
_diffrn_measured_fraction_theta_full 0.997
_diffrn_measured_fraction_theta_max 0.997
_diffrn_measurement_device_type 'Xcalibur, Atlas, Gemini ultra'
_diffrn_radiation_monochromator graphite
_diffrn_radiation_source 'fine-focus sealed tube'
_diffrn_radiation_type MoK\a
_diffrn_radiation_wavelength 0.71073
_diffrn_reflns_av_R_equivalents 0.0219
_diffrn_reflns_av_unetI/netI 0.0356
_diffrn_reflns_limit_h_max 10
_diffrn_reflns_limit_h_min -12
_diffrn_reflns_limit_k_max 11
_diffrn_reflns_limit_k_min -12
_diffrn_reflns_limit_l_max 19
_diffrn_reflns_limit_l_min -13
_diffrn_reflns_number 11251
_diffrn_reflns_theta_full 25.05
_diffrn_reflns_theta_max 25.05
_diffrn_reflns_theta_min 3.55
_exptl_absorpt_coefficient_mu 4.059
_exptl_absorpt_correction_T_max 1.00000
_exptl_absorpt_correction_T_min 0.78560
_exptl_absorpt_correction_type empirical
_exptl_absorpt_process_details 'CrysAlis RED, (2005)'
_exptl_crystal_colour brown
_exptl_crystal_density_diffrn 1.641
_exptl_crystal_density_method 'not measured'
_exptl_crystal_description prism
_exptl_crystal_F_000 776
_exptl_crystal_size_max 0.14089
_exptl_crystal_size_mid 0.07330
_exptl_crystal_size_min 0.04730
_refine_diff_density_max 0.679
_refine_diff_density_min -0.655
_refine_diff_density_rms 0.070
_refine_ls_extinction_method none
_refine_ls_goodness_of_fit_ref 0.954
_refine_ls_hydrogen_treatment constr
_refine_ls_matrix_type full
_refine_ls_number_parameters 381
_refine_ls_number_reflns 5657
_refine_ls_number_restraints 0
_refine_ls_restrained_S_all 0.954
_refine_ls_R_factor_all 0.0306
_refine_ls_R_factor_gt 0.0222
_refine_ls_shift/su_max 0.002
_refine_ls_shift/su_mean 0.000
_refine_ls_structure_factor_coef Fsqd
_refine_ls_weighting_details 'calc w=1/[\s^2^(Fo^2^)+(0.0241P)^2^+0.0000P] where P=(Fo^2^+2Fc^2^)/3'
_refine_ls_weighting_scheme calc
_refine_ls_wR_factor_gt 0.0449
_refine_ls_wR_factor_ref 0.0459
_reflns_number_gt 4816
_reflns_number_total 5657
_reflns_threshold_expression >2sigma(I)
_cod_data_source_file c3dt53511h.txt
_cod_data_source_block ren211
_cod_original_cell_volume 1596.22(10)
_cod_original_sg_symbol_H-M P-1
_cod_database_code 7029431

loop_
_symmetry_equiv_pos_as_xyz
'x, y, z'
'-x, -y, -z'

loop_
_atom_site_label
_atom_site_type_symbol
_atom_site_fract_x
_atom_site_fract_y
_atom_site_fract_z
_atom_site_U_iso_or_equiv
_atom_site_adp_type
_atom_site_occupancy
_atom_site_symmetry_multiplicity
_atom_site_calc_flag
_atom_site_refinement_flags
Re1 Re 0.265100(13) 0.344356(14) -0.342553(8) 0.03760(5) Uani 1 1 d .
Cl1 Cl 0.12479(9) 0.56357(10) -0.40456(6) 0.0582(2) Uani 1 1 d .
Cl2 Cl 0.45508(9) 0.13886(9) -0.29106(6) 0.0564(2) Uani 1 1 d .
P1 P 0.14623(8) 0.44168(8) -0.20704(5) 0.03523(18) Uani 1 1 d .
O1 O 0.4137(2) 0.4232(2) -0.34715(14) 0.0456(5) Uani 1 1 d .
O2 O 0.6153(3) 0.4279(3) -0.41299(17) 0.0673(7) Uani 1 1 d .
N2 N 0.3937(3) 0.2769(3) -0.45883(16) 0.0460(7) Uani 1 1 d .
N1 N 0.1566(3) 0.2623(3) -0.34576(16) 0.0416(6) Uani 1 1 d .
N3 N 0.5843(4) 0.1924(4) -0.6034(2) 0.0777(10) Uani 1 1 d .
C1 C 0.1399(3) 0.3064(3) -0.13437(19) 0.0400(7) Uani 1 1 d .
C2 C 0.2672(3) 0.2010(4) -0.1107(2) 0.0476(8) Uani 1 1 d .
H2 H 0.3545 0.2043 -0.1295 0.057 Uiso 1 1 calc R
C3 C 0.2658(4) 0.0929(4) -0.0603(2) 0.0621(10) Uani 1 1 d .
H3 H 0.3519 0.0238 -0.0449 0.074 Uiso 1 1 calc R
C4 C 0.1393(4) 0.0851(4) -0.0324(3) 0.0705(12) Uani 1 1 d .
H4 H 0.1391 0.0102 0.0010 0.085 Uiso 1 1 calc R
C5 C 0.0108(4) 0.1902(5) -0.0543(3) 0.0757(13) Uani 1 1 d .
H5 H -0.0761 0.1868 -0.0345 0.091 Uiso 1 1 calc R
C6 C 0.0113(4) 0.2991(4) -0.1051(2) 0.0590(10) Uani 1 1 d .
H6 H -0.0751 0.3684 -0.1200 0.071 Uiso 1 1 calc R
C7 C -0.0421(3) 0.5716(3) -0.20464(19) 0.0387(7) Uani 1 1 d .
C8 C -0.1290(3) 0.5539(4) -0.2547(2) 0.0501(9) Uani 1 1 d .
H8 H -0.0897 0.4783 -0.2912 0.060 Uiso 1 1 calc R
C9 C -0.2736(3) 0.6470(4) -0.2511(3) 0.0589(10) Uani 1 1 d .
H9 H -0.3316 0.6330 -0.2841 0.071 Uiso 1 1 calc R
C10 C -0.3303(4) 0.7597(4) -0.1986(3) 0.0675(11) Uani 1 1 d .
H10 H -0.4272 0.8234 -0.1967 0.081 Uiso 1 1 calc R
C11 C -0.2464(4) 0.7800(4) -0.1490(3) 0.0750(12) Uani 1 1 d .
H11 H -0.2860 0.8574 -0.1137 0.090 Uiso 1 1 calc R
C12 C -0.1022(3) 0.6850(4) -0.1513(2) 0.0581(10) Uani 1 1 d .
H12 H -0.0456 0.6979 -0.1167 0.070 Uiso 1 1 calc R
C13 C 0.2324(3) 0.5323(3) -0.1614(2) 0.0378(7) Uani 1 1 d .
C14 C 0.2668(3) 0.5067(4) -0.0823(2) 0.0496(9) Uani 1 1 d .
H14 H 0.2472 0.4398 -0.0499 0.059 Uiso 1 1 calc R
C15 C 0.3308(4) 0.5806(4) -0.0510(2) 0.0602(10) Uani 1 1 d .
H15 H 0.3552 0.5625 0.0022 0.072 Uiso 1 1 calc R
C16 C 0.3582(4) 0.6814(4) -0.0988(3) 0.0636(11) Uani 1 1 d .
H16 H 0.4004 0.7316 -0.0775 0.076 Uiso 1 1 calc R
C17 C 0.3236(4) 0.7073(4) -0.1771(3) 0.0584(10) Uani 1 1 d .
H17 H 0.3424 0.7751 -0.2091 0.070 Uiso 1 1 calc R
C18 C 0.2611(3) 0.6336(3) -0.2091(2) 0.0453(8) Uani 1 1 d .
H18 H 0.2380 0.6516 -0.2626 0.054 Uiso 1 1 calc R
C19 C 0.5186(3) 0.3921(3) -0.4078(2) 0.0478(9) Uani 1 1 d .
C20 C 0.5059(3) 0.3087(3) -0.4735(2) 0.0465(8) Uani 1 1 d .
C21 C 0.5990(4) 0.2667(4) -0.5469(2) 0.0644(11) Uani 1 1 d .
H21 H 0.6749 0.2922 -0.5565 0.077 Uiso 1 1 calc R
C22 C 0.4727(5) 0.1612(4) -0.5864(3) 0.0767(12) Uani 1 1 d .
H22 H 0.4598 0.1068 -0.6240 0.092 Uiso 1 1 calc R
C23 C 0.3760(4) 0.2046(4) -0.5169(2) 0.0638(10) Uani 1 1 d .
H23 H 0.2968 0.1838 -0.5097 0.077 Uiso 1 1 calc R
C24 C 0.0812(3) 0.1819(3) -0.3509(2) 0.0405(8) Uani 1 1 d .
C25 C -0.0109(4) 0.2140(4) -0.4085(2) 0.0555(9) Uani 1 1 d .
H25 H -0.0253 0.2903 -0.4440 0.067 Uiso 1 1 calc R
C26 C -0.0823(4) 0.1315(5) -0.4130(3) 0.0687(12) Uani 1 1 d .
H26 H -0.1433 0.1518 -0.4531 0.082 Uiso 1 1 calc R
C27 C -0.0661(4) 0.0208(4) -0.3604(3) 0.0660(12) Uani 1 1 d .
C28 C 0.0248(4) -0.0072(4) -0.3013(3) 0.0725(12) Uani 1 1 d .
H28 H 0.0354 -0.0806 -0.2640 0.087 Uiso 1 1 calc R
C29 C 0.1001(4) 0.0712(4) -0.2965(3) 0.0620(10) Uani 1 1 d .
H29 H 0.1626 0.0501 -0.2572 0.074 Uiso 1 1 calc R
C30 C -0.1481(4) -0.0664(5) -0.3646(4) 0.107(2) Uani 1 1 d .
H30A H -0.1843 -0.0509 -0.4166 0.160 Uiso 1 1 calc R
H30B H -0.2273 -0.0389 -0.3209 0.160 Uiso 1 1 calc R
H30C H -0.0847 -0.1649 -0.3589 0.160 Uiso 1 1 calc R
N99 N 0.6301(5) 0.1696(5) -0.0868(3) 0.1165(16) Uani 1 1 d .
C98 C 0.6603(5) 0.3197(5) -0.2101(3) 0.0859(14) Uani 1 1 d .
H98A H 0.5701 0.3672 -0.2320 0.129 Uiso 1 1 calc R
H98B H 0.7334 0.2609 -0.2519 0.129 Uiso 1 1 calc R
H98C H 0.6875 0.3885 -0.1924 0.129 Uiso 1 1 calc R
C99 C 0.6451(4) 0.2340(5) -0.1418(3) 0.0687(11) Uani 1 1 d .

loop_
_atom_site_aniso_label
_atom_site_aniso_U_11
_atom_site_aniso_U_22
_atom_site_aniso_U_33
_atom_site_aniso_U_23
_atom_site_aniso_U_13
_atom_site_aniso_U_12
Re1 0.04060(8) 0.03961(8) 0.03342(8) -0.00295(5) -0.00341(5) -0.01826(6)
Cl1 0.0600(5) 0.0555(6) 0.0494(6) 0.0155(4) -0.0095(4) -0.0176(4)
Cl2 0.0537(5) 0.0441(5) 0.0540(6) -0.0026(4) -0.0070(4) -0.0050(4)
P1 0.0336(4) 0.0368(5) 0.0344(5) 0.0000(4) -0.0051(3) -0.0144(3)
O1 0.0441(12) 0.0479(14) 0.0457(14) -0.0089(11) 0.0025(10) -0.0221(10)
O2 0.0509(14) 0.0791(19) 0.077(2) 0.0008(15) 0.0057(13) -0.0370(14)
N2 0.0530(16) 0.0417(16) 0.0331(17) 0.0009(13) 0.0012(12) -0.0136(13)
N1 0.0472(15) 0.0435(16) 0.0337(16) -0.0013(13) -0.0068(12) -0.0187(13)
N3 0.089(3) 0.070(2) 0.042(2) -0.0104(19) 0.0095(18) -0.010(2)
C1 0.0444(18) 0.0420(19) 0.0341(19) -0.0017(15) -0.0016(14) -0.0200(15)
C2 0.0460(19) 0.046(2) 0.045(2) 0.0023(17) -0.0024(15) -0.0162(16)
C3 0.067(2) 0.051(2) 0.056(3) 0.006(2) -0.0104(19) -0.0150(19)
C4 0.086(3) 0.050(2) 0.073(3) 0.021(2) -0.003(2) -0.033(2)
C5 0.064(3) 0.070(3) 0.099(4) 0.022(3) 0.000(2) -0.041(2)
C6 0.054(2) 0.053(2) 0.072(3) 0.014(2) -0.0055(18) -0.0269(18)
C7 0.0341(16) 0.0408(19) 0.039(2) 0.0027(15) -0.0042(13) -0.0153(14)
C8 0.0448(19) 0.048(2) 0.055(2) 0.0021(18) -0.0106(16) -0.0163(16)
C9 0.044(2) 0.064(3) 0.071(3) 0.011(2) -0.0195(18) -0.0234(19)
C10 0.039(2) 0.065(3) 0.085(3) 0.005(2) -0.007(2) -0.0110(19)
C11 0.049(2) 0.069(3) 0.084(3) -0.021(2) 0.000(2) -0.004(2)
C12 0.0421(19) 0.062(2) 0.062(3) -0.017(2) -0.0059(17) -0.0132(17)
C13 0.0335(16) 0.0378(18) 0.039(2) -0.0055(15) -0.0048(13) -0.0118(14)
C14 0.053(2) 0.056(2) 0.042(2) -0.0008(18) -0.0105(16) -0.0244(17)
C15 0.058(2) 0.073(3) 0.052(3) -0.012(2) -0.0170(18) -0.026(2)
C16 0.050(2) 0.069(3) 0.081(3) -0.026(2) -0.009(2) -0.030(2)
C17 0.056(2) 0.051(2) 0.074(3) -0.012(2) -0.001(2) -0.0289(18)
C18 0.0494(19) 0.042(2) 0.044(2) -0.0053(17) -0.0073(15) -0.0181(16)
C19 0.0411(19) 0.043(2) 0.050(2) 0.0056(17) 0.0010(16) -0.0124(16)
C20 0.0457(19) 0.0404(19) 0.038(2) 0.0030(16) 0.0020(15) -0.0074(15)
C21 0.059(2) 0.062(3) 0.049(3) 0.008(2) 0.0089(19) -0.010(2)
C22 0.108(4) 0.063(3) 0.044(3) -0.015(2) -0.003(2) -0.024(3)
C23 0.083(3) 0.064(3) 0.044(2) -0.013(2) -0.007(2) -0.030(2)
C24 0.0410(17) 0.0380(19) 0.044(2) -0.0017(16) -0.0053(15) -0.0179(15)
C25 0.068(2) 0.056(2) 0.051(2) 0.0099(19) -0.0264(19) -0.0310(19)
C26 0.058(2) 0.072(3) 0.085(3) -0.013(3) -0.024(2) -0.030(2)
C27 0.044(2) 0.044(2) 0.110(4) -0.021(2) 0.004(2) -0.0196(18)
C28 0.070(3) 0.042(2) 0.106(4) 0.020(2) -0.014(2) -0.026(2)
C29 0.059(2) 0.052(2) 0.077(3) 0.018(2) -0.0249(19) -0.0241(19)
C30 0.063(3) 0.075(3) 0.194(6) -0.042(4) 0.011(3) -0.044(2)
N99 0.147(4) 0.104(4) 0.104(4) 0.029(3) -0.056(3) -0.052(3)
C98 0.086(3) 0.097(4) 0.082(4) 0.007(3) -0.020(3) -0.044(3)
C99 0.075(3) 0.061(3) 0.069(3) 0.007(2) -0.035(2) -0.022(2)

loop_
_atom_type_symbol
_atom_type_description
_atom_type_scat_dispersion_real
_atom_type_scat_dispersion_imag
_atom_type_scat_source
C C 0.0033 0.0016 'International Tables Vol C Tables 4.2.6.8 and 6.1.1.4'
H H 0.0000 0.0000 'International Tables Vol C Tables 4.2.6.8 and 6.1.1.4'
Cl Cl 0.1484 0.1585 'International Tables Vol C Tables 4.2.6.8 and 6.1.1.4'
N N 0.0061 0.0033 'International Tables Vol C Tables 4.2.6.8 and 6.1.1.4'
O O 0.0106 0.0060 'International Tables Vol C Tables 4.2.6.8 and 6.1.1.4'
P P 0.1023 0.0942 'International Tables Vol C Tables 4.2.6.8 and 6.1.1.4'
Re Re -1.0185 7.2310 'International Tables Vol C Tables 4.2.6.8 and 6.1.1.4'

loop_
_geom_angle_atom_site_label_1
_geom_angle_atom_site_label_2
_geom_angle_atom_site_label_3
_geom_angle
N1 Re1 O1 173.13(10)
N1 Re1 N2 98.48(11)
O1 Re1 N2 75.62(9)
N1 Re1 Cl1 99.20(9)
O1 Re1 Cl1 84.30(7)
N2 Re1 Cl1 88.50(8)
N1 Re1 Cl2 93.98(9)
O1 Re1 Cl2 82.04(7)
N2 Re1 Cl2 84.17(8)
Cl1 Re1 Cl2 165.74(3)
N1 Re1 P1 91.84(8)
O1 Re1 P1 94.05(6)
N2 Re1 P1 169.67(7)
Cl1 Re1 P1 90.34(3)
Cl2 Re1 P1 94.69(3)
C1 P1 C13 106.73(15)
C1 P1 C7 104.37(14)
C13 P1 C7 104.76(14)
C1 P1 Re1 112.11(10)
C13 P1 Re1 113.56(10)
C7 P1 Re1 114.49(11)
C19 O1 Re1 121.1(2)
C20 N2 C23 117.4(3)
C20 N2 Re1 115.2(2)
C23 N2 Re1 127.4(2)
C24 N1 Re1 173.8(2)
C21 N3 C22 115.5(3)
C6 C1 C2 118.2(3)
C6 C1 P1 121.6(3)
C2 C1 P1 120.0(2)
C3 C2 C1 121.0(3)
C3 C2 H2 119.5
C1 C2 H2 119.5
C4 C3 C2 120.7(4)
C4 C3 H3 119.7
C2 C3 H3 119.7
C3 C4 C5 119.3(4)
C3 C4 H4 120.4
C5 C4 H4 120.4
C6 C5 C4 120.4(3)
C6 C5 H5 119.8
C4 C5 H5 119.8
C5 C6 C1 120.4(4)
C5 C6 H6 119.8
C1 C6 H6 119.8
C12 C7 C8 118.7(3)
C12 C7 P1 121.4(2)
C8 C7 P1 119.9(2)
C9 C8 C7 120.9(3)
C9 C8 H8 119.5
C7 C8 H8 119.5
C10 C9 C8 119.4(3)
C10 C9 H9 120.3
C8 C9 H9 120.3
C9 C10 C11 120.7(3)
C9 C10 H10 119.6
C11 C10 H10 119.6
C10 C11 C12 119.9(4)
C10 C11 H11 120.1
C12 C11 H11 120.1
C7 C12 C11 120.4(3)
C7 C12 H12 119.8
C11 C12 H12 119.8
C14 C13 C18 119.5(3)
C14 C13 P1 122.9(2)
C18 C13 P1 117.5(2)
C13 C14 C15 120.0(3)
C13 C14 H14 120.0
C15 C14 H14 120.0
C16 C15 C14 120.0(4)
C16 C15 H15 120.0
C14 C15 H15 120.0
C17 C16 C15 120.1(3)
C17 C16 H16 120.0
C15 C16 H16 120.0
C16 C17 C18 120.4(4)
C16 C17 H17 119.8
C18 C17 H17 119.8
C17 C18 C13 120.0(3)
C17 C18 H18 120.0
C13 C18 H18 120.0
O2 C19 O1 125.3(3)
O2 C19 C20 122.1(3)
O1 C19 C20 112.6(3)
N2 C20 C21 119.9(3)
N2 C20 C19 115.2(3)
C21 C20 C19 124.9(3)
N3 C21 C20 123.0(4)
N3 C21 H21 118.5
C20 C21 H21 118.5
N3 C22 C23 123.6(4)
N3 C22 H22 118.2
C23 C22 H22 118.2
N2 C23 C22 120.6(4)
N2 C23 H23 119.7
C22 C23 H23 119.7
C25 C24 C29 120.9(3)
C25 C24 N1 120.2(3)
C29 C24 N1 118.9(3)
C24 C25 C26 119.0(4)
C24 C25 H25 120.5
C26 C25 H25 120.5
C27 C26 C25 121.9(4)
C27 C26 H26 119.1
C25 C26 H26 119.1
C26 C27 C28 118.0(3)
C26 C27 C30 121.4(4)
C28 C27 C30 120.6(4)
C29 C28 C27 121.4(4)
C29 C28 H28 119.3
C27 C28 H28 119.3
C28 C29 C24 118.8(4)
C28 C29 H29 120.6
C24 C29 H29 120.6
C27 C30 H30A 109.5
C27 C30 H30B 109.5
H30A C30 H30B 109.5
C27 C30 H30C 109.5
H30A C30 H30C 109.5
H30B C30 H30C 109.5
C99 C98 H98A 109.5
C99 C98 H98B 109.5
H98A C98 H98B 109.5
C99 C98 H98C 109.5
H98A C98 H98C 109.5
H98B C98 H98C 109.5
N99 C99 C98 178.1(6)

loop_
_geom_bond_atom_site_label_1
_geom_bond_atom_site_label_2
_geom_bond_distance
Re1 N1 1.702(2)
Re1 O1 2.0410(19)
Re1 N2 2.130(2)
Re1 Cl1 2.3771(9)
Re1 Cl2 2.4058(9)
Re1 P1 2.4317(8)
P1 C1 1.813(3)
P1 C13 1.821(3)
P1 C7 1.827(3)
O1 C19 1.303(4)
O2 C19 1.211(4)
N2 C20 1.334(4)
N2 C23 1.339(4)
N1 C24 1.396(4)
N3 C21 1.318(5)
N3 C22 1.326(5)
C1 C6 1.386(4)
C1 C2 1.392(4)
C2 C3 1.365(5)
C2 H2 0.9300
C3 C4 1.364(5)
C3 H3 0.9300
C4 C5 1.388(6)
C4 H4 0.9300
C5 C6 1.372(5)
C5 H5 0.9300
C6 H6 0.9300
C7 C12 1.380(4)
C7 C8 1.383(4)
C8 C9 1.382(5)
C8 H8 0.9300
C9 C10 1.366(5)
C9 H9 0.9300
C10 C11 1.367(5)
C10 H10 0.9300
C11 C12 1.386(5)
C11 H11 0.9300
C12 H12 0.9300
C13 C14 1.376(5)
C13 C18 1.393(4)
C14 C15 1.385(4)
C14 H14 0.9300
C15 C16 1.382(5)
C15 H15 0.9300
C16 C17 1.365(5)
C16 H16 0.9300
C17 C18 1.376(4)
C17 H17 0.9300
C18 H18 0.9300
C19 C20 1.490(5)
C20 C21 1.393(5)
C21 H21 0.9300
C22 C23 1.360(5)
C22 H22 0.9300
C23 H23 0.9300
C24 C25 1.366(5)
C24 C29 1.380(5)
C25 C26 1.378(5)
C25 H25 0.9300
C26 C27 1.367(6)
C26 H26 0.9300
C27 C28 1.383(6)
C27 C30 1.511(5)
C28 C29 1.375(5)
C28 H28 0.9300
C29 H29 0.9300
C30 H30A 0.9600
C30 H30B 0.9600
C30 H30C 0.9600
N99 C99 1.127(6)
C98 C99 1.425(6)
C98 H98A 0.9600
C98 H98B 0.9600
C98 H98C 0.9600

loop_
_geom_hbond_atom_site_label_D
_geom_hbond_atom_site_label_H
_geom_hbond_atom_site_label_A
_geom_hbond_distance_DH
_geom_hbond_distance_HA
_geom_hbond_distance_DA
_geom_hbond_angle_DHA
_geom_hbond_site_symmetry_A
C2 H2 Cl2 0.93 2.72 3.233(3) 115.6 .
C22 H22 Cl2 0.93 2.74 3.589(4) 152.3 2_654
C30 H30B Cl2 0.96 2.98 3.770(4) 140.6 1_455
C98 H98A O1 0.96 2.55 3.428(5) 152.5 .
